data_2105637
loop_
_publ_author_name
'Ptasiewicz-Bak, H.'
'Olovsson, I.'
'McIntyre, G. J.'

_publ_section_title
;
 Charge density in NiCl~2~.4H~2~O at 295 and 30K
;
_journal_issue 6
_journal_name_full 'Acta Crystallographica Section B'
_journal_page_first 830
_journal_page_last 840
_journal_paper_doi 10.1107/S0108768199005741
_journal_volume 55
_journal_year 1999
_chemical_formula_moiety 'Cl2 Ni,4(H2 O)'
_chemical_formula_sum 'Cl2 H8 Ni O4'
_chemical_formula_weight 201.7
_space_group_IT_number 14
_symmetry_cell_setting monoclinic
_symmetry_space_group_name_Hall '-P 2yn'
_symmetry_space_group_name_H-M 'P 1 21/n 1'
_atom_type_scat_source 'IntTabIV for Ni, Cl, and O, and Stewart, Davidson & Simpson (1965) for H'
_cell_angle_alpha 90.000
_cell_angle_beta 100.02(5)
_cell_angle_gamma 90.000
_cell_formula_units_Z 4
_cell_length_a 5.961(3)
_cell_length_b 9.273(5)
_cell_length_c 10.891(7)
_cell_measurement_reflns_used 20
_cell_measurement_temperature 30.0(10)
_cell_measurement_theta_max 25
_cell_measurement_theta_min 15
_cell_volume 592.8(6)
_computing_cell_refinement 'STOE 4-circle Diffractometer Control Program'
_computing_data_collection 'STOE 4-circle Diffractometer Control Program'
_computing_data_reduction 'DATRED Lundgren (1982)'
_computing_structure_refinement 'UPALS Lundgren (1982)'
_diffrn_measurement_device 'Huber-Aracor 400 mm diameter four-circle'
_diffrn_measurement_method \w-2\q
_diffrn_radiation_type MoK\a
_diffrn_radiation_wavelength .71073
_diffrn_reflns_av_R_equivalents .019
_diffrn_reflns_limit_h_max 13
_diffrn_reflns_limit_h_min -13
_diffrn_reflns_limit_k_max 20
_diffrn_reflns_limit_k_min -20
_diffrn_reflns_limit_l_max 24
_diffrn_reflns_limit_l_min -5
_diffrn_reflns_number 7534
_diffrn_reflns_theta_max 52.6
_diffrn_standards_decay_% 0
_diffrn_standards_interval_time 240
_diffrn_standards_number 6
_exptl_absorpt_coefficient_mu 4.09
_exptl_absorpt_correction_T_max .6348
_exptl_absorpt_correction_T_min .4304
_exptl_absorpt_correction_type gaussian
_exptl_absorpt_process_details '(Coppens, Leiserowitz & Rabinovich, 1965)'
_exptl_crystal_colour 'light green'
_exptl_crystal_density_diffrn 2.260
_exptl_crystal_density_meas ?
_exptl_crystal_description 'prism with 9 faces'
_exptl_crystal_size_max .21
_exptl_crystal_size_mid .20
_exptl_crystal_size_min .08
_refine_diff_density_max .15
_refine_diff_density_min -.15
_refine_ls_extinction_coef 1110.0000
_refine_ls_extinction_method 'Gaussian type I isotropic (Becker & Coppens, 1974, 1975)'
_refine_ls_goodness_of_fit_ref 1.421
_refine_ls_hydrogen_treatment 'H atoms:placed at positions found by neutron diffraction, see text'
_refine_ls_number_parameters 164
_refine_ls_number_reflns 6686
_refine_ls_R_factor_gt .0215
_refine_ls_shift/esd_max .006
_refine_ls_structure_factor_coef Fsqd
_refine_ls_weighting_details 'w = 1/[\s^2^(F~o~^2^) + k^2^F~o~^4^]'
_refine_ls_weighting_scheme calc
_refine_ls_wR_factor_obs .0327
_reflns_number_observed 6686
_reflns_number_total 6686
_reflns_observed_criterion F~o~^2^>3\s(F~o~^2^)
_cod_data_source_file os0021.cif
_cod_data_source_block 3
_cod_depositor_comments
;
 Marking attached hydrogen atoms.

 Antanas Vaitkus,
 2018-02-05

The following automatic conversions were performed:

'_exptl_absorpt_correction_type' value 'Gaussian' changed to
'gaussian' according to
/home/saulius/struct/CIF-dictionaries/cif_core.dic dictionary named
'cif_core.dic' version 2.4.2 from 2011-04-26.

Automatic conversion script
Id: cif_fix_values 1891 2012-01-12 08:04:46Z andrius 

The following automatic conversions were performed:

'_exptl_crystal_density_meas' value 'not measured' was changed to '?'
- the value is perceived as not measured.

Automatic conversion script
Id: cif_fix_values 3008 2015-01-20 13:52:24Z robertas 

The following automatic conversions were performed:

'_refine_ls_weighting_scheme' value 'w = 1/[\s^2^(F~o~^2^) +
k^2^F~o~^4^]' was changed to 'calc'. New tag
'_refine_ls_weighting_details' was created. The value of the new tag
was set to 'w = 1/[\s^2^(F~o~^2^) + k^2^F~o~^4^]'.

Automatic conversion script
Id: cif_fix_values 3143 2015-03-26 13:38:13Z robertas 
;
_cod_original_cell_volume 593.0(10)
_cod_original_formula_sum 'Cl2 H8 Ni1 O4'
_cod_database_code 2105637

loop_
_symmetry_equiv_pos_as_xyz
x,y,z
-x,-y,-z
1/2-x,1/2+y,1/2-z
1/2+x,1/2-y,1/2+z

loop_
_atom_site_aniso_label
_atom_site_aniso_U_11
_atom_site_aniso_U_22
_atom_site_aniso_U_33
_atom_site_aniso_U_12
_atom_site_aniso_U_13
_atom_site_aniso_U_23
Ni .00305(2) .00317(2) .00377(2) .00001(2) .00074(2) .00002(2)
Cl1 .01344(5) .00453(3) .00542(3) -.00101(3) .00170(3) .00047(3)
Cl2 .00585(4) .00535(3) .00550(3) .00076(2) .00154(3) -.00050(3)
O1 .00470(10) .00840(10) .00680(10) .00010(10) .00090(10) -.00060(10)
O2 .00540(10) .00710(10) .00840(10) -.00070(10) .00060(10) -.00140(10)
O3 .01010(10) .00670(10) .00840(10) .00080(10) .00430(10) -.00050(10)
O4 .00690(10) .00740(10) .0149(2) -.00030(10) -.00070(10) .00490(10)

loop_
_atom_site_label
_atom_site_fract_x
_atom_site_fract_y
_atom_site_fract_z
_atom_site_U_iso_or_equiv
_atom_site_thermal_displace_type
_atom_site_attached_hydrogens
Ni .014610(10) .169860(10) .265860(10) .00333(2) Uequi 0
Cl1 -.02658(2) .363380(10) .120800(10) .00779(4) Uequi 0
Cl2 -.09570(2) .310120(10) .430760(10) .00556(4) Uequi 0
O1 .34847(7) .22745(4) .33802(3) .00670(10) Uequi 2
O2 -.32509(6) .11736(4) .19799(4) .00700(10) Uequi 2
O3 .12182(7) .03982(4) .13301(4) .00840(10) Uequi 2
O4 .03855(6) -.01465(5) .37314(4) .00970(10) Uequi 2

loop_
_geom_angle_atom_site_label_1
_geom_angle_atom_site_label_2
_geom_angle_atom_site_label_3
_geom_angle_site_symmetry_1
_geom_angle_site_symmetry_3
_geom_angle
_geom_angle_publ_flag
O1 Ni O2 . . 177.86(2) yes
O1 Ni O3 . . 91.27(4) yes
O1 Ni O4 . . 91.81(4) yes
O1 Ni Cl1 . . 92.23(4) yes
O1 Ni Cl2 . . 86.95(4) yes
O2 Ni O3 . . 90.86(4) yes
O2 Ni O4 . . 88.53(4) yes
O3 Ni O4 . . 85.03(5) yes
O2 Ni Cl1 . . 87.64(4) yes
O2 Ni Cl2 . . 90.92(4) yes
Cl1 Ni O4 . . 172.930(10) yes
Cl2 Ni O3 . . 176.07(2) yes
Cl1 Ni O3 . . 89.08(5) yes
Cl2 Ni O4 . . 91.52(4) yes
Cl1 Ni Cl2 . . 94.49(4) yes
H11 O1 H12 . . 103.4(7) no
H21 O2 H22 . . 102.6(8) no
H31 O3 H32 . . 108.9(7) no
Ni Ni Ni 1_455 1_655 180 no
Ni Ni Ni 1_455 4_555 110.07(5) no
Ni Ni Ni 1_455 3_445 56.35(2) no
Ni Ni Ni 1_455 3_545 121.66(2) no
Ni Ni Ni 1_455 3_455 56.35(2) no
Ni Ni Ni 1_455 3_555 121.66(2) no
Ni Ni Ni 1_455 4_454 69.93(5) no
Ni Ni Ni 3_545 3_455 172.660(10) no
Ni Ni Ni 3_555 3_445 172.660(10) no

loop_
_geom_bond_atom_site_label_1
_geom_bond_atom_site_label_2
_geom_bond_distance
_geom_bond_publ_flag
Ni O1 2.0780(10) yes
Ni O2 2.0890(10) yes
Ni O3 2.0680(10) yes
Ni O4 2.0630(10) yes
Ni Cl1 2.3750(10) yes
Ni Cl2 2.4000(10) yes
O1 H11 .992(7) no
O1 H12 .985(8) no
O2 H21 .972(8) no
O2 H22 .976(8) no
O3 H31 .981(8) no
O3 H32 .970(8) no

loop_
_geom_contact_atom_site_label_1
_geom_contact_atom_site_label_2
_geom_contact_distance
_geom_contact_site_symmetry_2
_geom_contact_publ_flag
Ni Ni 5.961(2) 1_455 no
Ni Ni 5.961(2) 1_655 no
Ni Ni 5.924(2) 4_454 no
Ni Ni 5.924(2) 4_555 no
Ni Ni 5.585(2) 3_445 no
Ni Ni 5.585(2) 3_545 no
Ni Ni 5.461(2) 3_555 no
Ni Ni 5.461(2) 3_545 no

loop_
_geom_hbond_atom_site_label_D
_geom_hbond_atom_site_label_H
_geom_hbond_atom_site_label_A
_geom_hbond_site_symmetry_A
_geom_hbond_distance_HA
_geom_hbond_distance_DA
_geom_hbond_angle_DHA
_geom_hbond_publ_flag
O1 H11 Cl1 4_555 2.166(7) 3.154(2) 174.1(8) no
O1 H12 O2 1_655 1.881(7) 2.8610(10) 173.6(6) no
O2 H21 Cl2 3_545 2.220(8) 3.145(2) 158.6(9) no
O2 H22 Cl2 4_454 2.277(8) 3.1740(10) 152.5(8) no
O3 H31 Cl2 3_645 2.336(8) 3.304(2) 168.8(7) no
O3 H32 O1 3_545 1.957(8) 2.916(2) 168.9(9) no
O4 H41 Cl1 3_545 2.202(13) 3.1110(10) 164.7(8) no
O4 H421 Cl1 3_445 2.33(3) 3.266(2) 163(2) no
O4 H422 O4 2_556 2.02(3) 2.893(2) 157(2) no
